data_4087104
loop_
_publ_author_name
'Barnett, Brandon R.'
'Labios, Liezel A.'
'Stauber, Julia M.'
'Moore, Curtis E.'
'Rheingold, Arnold L.'
'Figueroa, Joshua S.'

_publ_section_title
;
 Synthetic and Mechanistic Interrogation of Pd/Isocyanide-Catalyzed
 Cross-Coupling: \p-Acidic Ligands Enable Self-Aggregating Monoligated
 Pd(0) Intermediates
;
_journal_issue 4
_journal_name_full Organometallics
_journal_page_first 944
_journal_paper_doi 10.1021/acs.organomet.7b00035
_journal_volume 36
_journal_year 2017
_chemical_formula_moiety 'C93 H111 N3 Pd3, 13(C4H8O)'
_chemical_formula_sum 'C145 H215 N3 O13 Pd3'
_chemical_formula_weight 2527.39
_chemical_name_common Pd3(eta2-Dipp-u-CNArDipp2)3
_space_group_crystal_system trigonal
_space_group_IT_number 165
_space_group_name_Hall '-P 3 2"c'
_space_group_name_H-M_alt 'P -3 c 1'
_symmetry_space_group_name_Hall '-P 3 2"c'
_symmetry_space_group_name_H-M 'P -3 c 1'
_atom_sites_solution_hydrogens geom
_atom_sites_solution_primary direct
_audit_creation_date 2016-08-23
_audit_creation_method
;
Olex2 1.2
(compiled Jan 19 2015 12:28:14 for OlexSys, GUI svn.r4998)
;
_cell_angle_alpha 90
_cell_angle_beta 90
_cell_angle_gamma 120
_cell_formula_units_Z 4
_cell_length_a 18.1967(5)
_cell_length_b 18.1967(5)
_cell_length_c 45.5371(16)
_cell_measurement_reflns_used 9784
_cell_measurement_temperature 120(2)
_cell_measurement_theta_max 65.91
_cell_measurement_theta_min 2.80
_cell_volume 13058.1(7)
_computing_cell_refinement 'SAINT v8.34A (Bruker, 2013)'
_computing_data_collection 'APEX2 v2013.6-2 (Bruker, 2013)'
_computing_data_reduction 'SAINT v8.34A (Bruker, 2013)'
_computing_molecular_graphics 'Olex2 (Dolomanov et al., 2009)'
_computing_publication_material 'Olex2 (Dolomanov et al., 2009)'
_computing_structure_refinement 'ShelXL (Sheldrick, 2008)'
_computing_structure_solution 'SIR2004 (Burla et al., 2007)'
_diffrn_ambient_temperature 120.0
_diffrn_detector 'Bruker APEX CCD'
_diffrn_detector_area_resol_mean 8.0
_diffrn_detector_type 'CCD Area Detector'
_diffrn_measured_fraction_theta_full 0.992
_diffrn_measured_fraction_theta_max 0.992
_diffrn_measurement_device 'Kappa Four-Circle Diffractometer'
_diffrn_measurement_device_type 'Bruker APEX-II CCD'
_diffrn_measurement_method '\f and \w scans'
_diffrn_radiation_monochromator graphite
_diffrn_radiation_probe x-ray
_diffrn_radiation_type CuK\a
_diffrn_radiation_wavelength 1.54184
_diffrn_reflns_av_R_equivalents 0.0505
_diffrn_reflns_av_unetI/netI 0.0173
_diffrn_reflns_Laue_measured_fraction_full 0.992
_diffrn_reflns_Laue_measured_fraction_max 0.992
_diffrn_reflns_limit_h_max 21
_diffrn_reflns_limit_h_min -21
_diffrn_reflns_limit_k_max 20
_diffrn_reflns_limit_k_min -19
_diffrn_reflns_limit_l_max 53
_diffrn_reflns_limit_l_min -53
_diffrn_reflns_number 136438
_diffrn_reflns_point_group_measured_fraction_full 0.992
_diffrn_reflns_point_group_measured_fraction_max 0.992
_diffrn_reflns_theta_full 66.742
_diffrn_reflns_theta_max 66.741
_diffrn_reflns_theta_min 1.940
_diffrn_source 'sealed tube'
_diffrn_source_type fine-focus
_diffrn_standards_number 0
_exptl_absorpt_coefficient_mu 3.775
_exptl_absorpt_correction_T_max 0.895
_exptl_absorpt_correction_T_min 0.752
_exptl_absorpt_correction_type multi-scan
_exptl_absorpt_process_details SADABS
_exptl_crystal_colour red
_exptl_crystal_density_diffrn 1.286
_exptl_crystal_density_meas ?
_exptl_crystal_description block
_exptl_crystal_F_000 5392
_exptl_crystal_size_max 0.08
_exptl_crystal_size_mid 0.05
_exptl_crystal_size_min 0.03
_platon_squeeze_details
;
SQUEEZE was used to account for 13 molecules of disordered
THF (C4H8O) per unit cell.
;
_refine_diff_density_max 1.211
_refine_diff_density_min -0.969
_refine_diff_density_rms 0.089
_refine_ls_extinction_method none
_refine_ls_goodness_of_fit_ref 1.219
_refine_ls_hydrogen_treatment constr
_refine_ls_matrix_type full
_refine_ls_number_parameters 300
_refine_ls_number_reflns 7678
_refine_ls_number_restraints 0
_refine_ls_restrained_S_all 1.219
_refine_ls_R_factor_all 0.0636
_refine_ls_R_factor_gt 0.0574
_refine_ls_shift/su_max 0.001
_refine_ls_shift/su_mean 0.000
_refine_ls_structure_factor_coef Fsqd
_refine_ls_weighting_details 'w=1/[\s^2^(Fo^2^)+(0.0331P)^2^+53.2456P] where P=(Fo^2^+2Fc^2^)/3'
_refine_ls_weighting_scheme calc
_refine_ls_wR_factor_gt 0.1370
_refine_ls_wR_factor_ref 0.1413
_reflns_Friedel_coverage 0.000
_reflns_number_gt 6967
_reflns_number_total 7678
_reflns_threshold_expression 'I > 2\s(I)'
_cod_data_source_file om7b00035_si_003.cif
_cod_data_source_block jfigcu11_sq
_cod_depositor_comments
;
The following automatic conversions were performed:

'_diffrn_radiation_probe' value 'X-ray' changed to 'x-ray' according
to
/home/data/users/saulius/crontab/automatic-downloads/current/ACS/lib/dictionaries/cif_core.dic
dictionary named 'cif_core.dic' version 2.4.2 from 2011-04-26.

'_exptl_crystal_density_meas' value 'not measured' was changed to '?'
- the value is perceived as not measured.

Automatic conversion script
Id: cif_fix_values 4973 2017-02-22 13:04:09Z antanas 
;
_cod_original_cell_volume 13058.1(9)
_cod_database_code 4087104
_shelx_space_group_comment
;
The symmetry employed for this shelxl refinement is uniquely defined
by the following loop, which should always be used as a source of
symmetry information in preference to the above space-group names.
They are only intended as comments.
;
_shelx_estimated_absorpt_t_max 0.895
_shelx_estimated_absorpt_t_min 0.752
_olex2_refinement_description
;
1. Fixed Uiso
 At 1.2 times of:
  All C(H) groups
 At 1.5 times of:
  All C(H,H,H) groups
2. Uiso/Uaniso restraints and constraints
Uanis(N1) = Uanis(C1)
3.a Ternary CH refined with riding coordinates:
 C20(H20), C23(H23), C26(H26), C29(H29)
3.b Aromatic/amide H refined with riding coordinates:
 C4(H4), C5(H5), C6(H6), C10(H10), C11(H11), C12(H12), C16(H16), C17(H17),
 C18(H18)
3.c Idealised Me refined as rotating group:
 C21(H21A,H21B,H21C), C22(H22A,H22B,H22C), C24(H24A,H24B,H24C), C25(H25A,H25B,
 H25C), C27(H27A,H27B,H27C), C28(H28A,H28B,H28C), C30(H30A,H30B,H30C), C31(H31A,
 H31B,H31C)
;
_shelx_shelxl_version_number 2014/7
_olex2_submission_special_instructions 'No special instructions were received'

loop_
_space_group_symop_operation_xyz
'x, y, z'
'-y, x-y, z'
'-x+y, -x, z'
'x-y, -y, -z+1/2'
'-x, -x+y, -z+1/2'
'y, x, -z+1/2'
'-x, -y, -z'
'y, -x+y, -z'
'x-y, x, -z'
'-x+y, y, z-1/2'
'x, x-y, z-1/2'
'-y, -x, z-1/2'

loop_
_atom_site_label
_atom_site_type_symbol
_atom_site_fract_x
_atom_site_fract_y
_atom_site_fract_z
_atom_site_U_iso_or_equiv
_atom_site_adp_type
_atom_site_occupancy
_atom_site_site_symmetry_order
_atom_site_calc_flag
_atom_site_refinement_flags_posn
Pd1 Pd 0.09469(2) 0.03100(2) 0.38026(2) 0.03207(12) Uani 1 1 d .
N1 N 0.1430(2) 0.2208(2) 0.38581(8) 0.0304(6) Uani 1 1 d .
C1 C 0.1003(3) 0.1491(3) 0.38275(10) 0.0304(6) Uani 1 1 d .
C2 C 0.2301(3) 0.2887(3) 0.38700(9) 0.0278(9) Uani 1 1 d .
C3 C 0.2929(3) 0.2763(3) 0.37463(9) 0.0296(10) Uani 1 1 d .
C4 C 0.3760(3) 0.3440(3) 0.37481(11) 0.0395(11) Uani 1 1 d .
H4 H 0.4201 0.3373 0.3665 0.047 Uiso 1 1 calc R
C5 C 0.3946(3) 0.4212(3) 0.38713(12) 0.0423(12) Uani 1 1 d .
H5 H 0.4512 0.4673 0.3866 0.051 Uiso 1 1 calc R
C6 C 0.3320(3) 0.4318(3) 0.40011(11) 0.0366(11) Uani 1 1 d .
H6 H 0.3462 0.4844 0.4091 0.044 Uiso 1 1 calc R
C7 C 0.2482(3) 0.3659(3) 0.40012(10) 0.0289(9) Uani 1 1 d .
C8 C 0.1812(3) 0.3759(3) 0.41561(10) 0.0299(9) Uani 1 1 d .
C9 C 0.1357(3) 0.4081(3) 0.40061(11) 0.0348(10) Uani 1 1 d .
C10 C 0.0753(3) 0.4184(3) 0.41588(11) 0.0431(12) Uani 1 1 d .
H10 H 0.0449 0.4408 0.4060 0.052 Uiso 1 1 calc R
C11 C 0.0587(4) 0.3966(3) 0.44528(12) 0.0451(13) Uani 1 1 d .
H11 H 0.0170 0.4038 0.4554 0.054 Uiso 1 1 calc R
C12 C 0.1027(3) 0.3644(3) 0.45975(11) 0.0401(11) Uani 1 1 d .
H12 H 0.0910 0.3495 0.4799 0.048 Uiso 1 1 calc R
C13 C 0.1646(3) 0.3533(3) 0.44532(10) 0.0347(10) Uani 1 1 d .
C14 C 0.2708(3) 0.1922(3) 0.36200(10) 0.0316(10) Uani 1 1 d .
C15 C 0.2510(3) 0.1241(3) 0.38171(10) 0.0305(10) Uani 1 1 d .
C16 C 0.2246(3) 0.0430(3) 0.36987(11) 0.0356(11) Uani 1 1 d .
H16 H 0.2124 -0.0031 0.3826 0.043 Uiso 1 1 calc R
C17 C 0.2162(3) 0.0300(3) 0.33917(12) 0.0404(12) Uani 1 1 d .
H17 H 0.1963 -0.0251 0.3313 0.048 Uiso 1 1 calc R
C18 C 0.2369(3) 0.0973(3) 0.32080(11) 0.0412(12) Uani 1 1 d .
H18 H 0.2329 0.0885 0.3002 0.049 Uiso 1 1 calc R
C19 C 0.2637(3) 0.1788(3) 0.33177(11) 0.0372(11) Uani 1 1 d .
C20 C 0.2814(4) 0.2499(4) 0.31041(11) 0.0501(14) Uani 1 1 d .
H20 H 0.3099 0.3040 0.3219 0.060 Uiso 1 1 calc R
C21 C 0.2008(6) 0.2418(7) 0.2984(2) 0.122(4) Uani 1 1 d .
H21A H 0.1703 0.1890 0.2872 0.182 Uiso 1 1 calc GR
H21B H 0.2143 0.2902 0.2856 0.182 Uiso 1 1 calc GR
H21C H 0.1651 0.2409 0.3147 0.182 Uiso 1 1 calc GR
C22 C 0.3406(5) 0.2593(5) 0.28601(14) 0.0703(19) Uani 1 1 d .
H22A H 0.3923 0.2635 0.2942 0.105 Uiso 1 1 calc GR
H22B H 0.3553 0.3108 0.2748 0.105 Uiso 1 1 calc GR
H22C H 0.3129 0.2098 0.2730 0.105 Uiso 1 1 calc GR
C23 C 0.2762(3) 0.1414(3) 0.41401(10) 0.0357(10) Uani 1 1 d .
H23 H 0.2723 0.1923 0.4200 0.043 Uiso 1 1 calc R
C24 C 0.2187(3) 0.0682(3) 0.43469(11) 0.0418(12) Uani 1 1 d .
H24A H 0.1594 0.0527 0.4315 0.063 Uiso 1 1 calc GR
H24B H 0.2345 0.0861 0.4551 0.063 Uiso 1 1 calc GR
H24C H 0.2255 0.0190 0.4306 0.063 Uiso 1 1 calc GR
C25 C 0.3687(3) 0.1637(4) 0.41755(12) 0.0539(15) Uani 1 1 d .
H25A H 0.3749 0.1157 0.4111 0.081 Uiso 1 1 calc GR
H25B H 0.3852 0.1759 0.4382 0.081 Uiso 1 1 calc GR
H25C H 0.4053 0.2137 0.4056 0.081 Uiso 1 1 calc GR
C26 C 0.2103(3) 0.3157(3) 0.46214(11) 0.0417(12) Uani 1 1 d .
H26 H 0.2554 0.3181 0.4490 0.050 Uiso 1 1 calc R
C27 C 0.1512(4) 0.2231(4) 0.46999(12) 0.0508(14) Uani 1 1 d .
H27A H 0.1055 0.2186 0.4827 0.076 Uiso 1 1 calc GR
H27B H 0.1831 0.2009 0.4804 0.076 Uiso 1 1 calc GR
H27C H 0.1267 0.1903 0.4520 0.076 Uiso 1 1 calc GR
C28 C 0.2544(4) 0.3690(4) 0.48950(14) 0.0647(17) Uani 1 1 d .
H28A H 0.2116 0.3662 0.5032 0.097 Uiso 1 1 calc GR
H28B H 0.2924 0.4281 0.4837 0.097 Uiso 1 1 calc GR
H28C H 0.2874 0.3466 0.4990 0.097 Uiso 1 1 calc GR
C29 C 0.1557(4) 0.4372(3) 0.36872(11) 0.0454(13) Uani 1 1 d .
H29 H 0.1824 0.4064 0.3594 0.055 Uiso 1 1 calc R
C30 C 0.2204(4) 0.5324(4) 0.36779(14) 0.0590(16) Uani 1 1 d .
H30A H 0.2334 0.5511 0.3473 0.089 Uiso 1 1 calc GR
H30B H 0.2725 0.5433 0.3779 0.089 Uiso 1 1 calc GR
H30C H 0.1966 0.5638 0.3776 0.089 Uiso 1 1 calc GR
C31 C 0.0777(4) 0.4188(3) 0.35059(12) 0.0509(14) Uani 1 1 d .
H31A H 0.0558 0.4554 0.3573 0.076 Uiso 1 1 calc GR
H31B H 0.0339 0.3592 0.3530 0.076 Uiso 1 1 calc GR
H31C H 0.0935 0.4301 0.3298 0.076 Uiso 1 1 calc GR

loop_
_atom_site_aniso_label
_atom_site_aniso_U_11
_atom_site_aniso_U_22
_atom_site_aniso_U_33
_atom_site_aniso_U_23
_atom_site_aniso_U_13
_atom_site_aniso_U_12
Pd1 0.01925(17) 0.02130(18) 0.0553(2) 0.00008(14) -0.00021(14) 0.00987(13)
N1 0.0233(15) 0.0387(15) 0.0385(16) 0.0067(14) 0.0038(12) 0.0224(13)
C1 0.0233(15) 0.0387(15) 0.0385(16) 0.0067(14) 0.0038(12) 0.0224(13)
C2 0.030(2) 0.024(2) 0.025(2) 0.0027(17) -0.0025(18) 0.0111(19)
C3 0.030(2) 0.030(2) 0.027(2) 0.0033(18) 0.0014(18) 0.014(2)
C4 0.035(3) 0.038(3) 0.037(3) 0.000(2) 0.007(2) 0.012(2)
C5 0.028(2) 0.030(3) 0.056(3) -0.003(2) 0.002(2) 0.004(2)
C6 0.032(3) 0.021(2) 0.045(3) -0.005(2) -0.001(2) 0.004(2)
C7 0.029(2) 0.021(2) 0.031(2) 0.0013(17) -0.0002(18) 0.0086(18)
C8 0.031(2) 0.019(2) 0.037(2) -0.0041(18) -0.0012(19) 0.0100(19)
C9 0.041(3) 0.021(2) 0.039(3) -0.0027(19) -0.002(2) 0.013(2)
C10 0.052(3) 0.040(3) 0.045(3) -0.002(2) -0.003(2) 0.029(3)
C11 0.052(3) 0.046(3) 0.047(3) -0.008(2) 0.004(2) 0.032(3)
C12 0.042(3) 0.047(3) 0.036(3) -0.007(2) 0.000(2) 0.025(2)
C13 0.034(3) 0.030(2) 0.034(2) -0.0045(19) 0.000(2) 0.012(2)
C14 0.023(2) 0.039(3) 0.032(2) -0.004(2) 0.0001(18) 0.014(2)
C15 0.021(2) 0.032(2) 0.038(2) 0.000(2) 0.0003(18) 0.0130(19)
C16 0.024(2) 0.030(2) 0.054(3) 0.008(2) 0.004(2) 0.014(2)
C17 0.037(3) 0.030(3) 0.058(3) -0.011(2) -0.006(2) 0.020(2)
C18 0.048(3) 0.039(3) 0.039(3) -0.008(2) -0.007(2) 0.024(2)
C19 0.044(3) 0.038(3) 0.037(3) -0.003(2) -0.004(2) 0.027(2)
C20 0.079(4) 0.048(3) 0.036(3) -0.001(2) -0.005(3) 0.041(3)
C21 0.107(7) 0.207(11) 0.109(7) 0.098(7) 0.044(5) 0.122(8)
C22 0.073(5) 0.078(5) 0.063(4) 0.028(4) 0.010(3) 0.040(4)
C23 0.035(3) 0.035(3) 0.038(3) 0.003(2) 0.001(2) 0.018(2)
C24 0.033(3) 0.045(3) 0.045(3) 0.010(2) 0.006(2) 0.018(2)
C25 0.033(3) 0.071(4) 0.042(3) 0.012(3) -0.003(2) 0.014(3)
C26 0.042(3) 0.052(3) 0.037(3) 0.003(2) 0.000(2) 0.028(3)
C27 0.058(4) 0.054(3) 0.049(3) 0.005(3) -0.003(3) 0.034(3)
C28 0.065(4) 0.064(4) 0.061(4) -0.004(3) -0.024(3) 0.029(3)
C29 0.065(4) 0.043(3) 0.040(3) 0.005(2) 0.004(3) 0.037(3)
C30 0.055(4) 0.051(3) 0.067(4) 0.020(3) 0.005(3) 0.023(3)
C31 0.066(4) 0.037(3) 0.050(3) 0.007(2) -0.005(3) 0.025(3)

loop_
_atom_type_symbol
_atom_type_description
_atom_type_scat_dispersion_real
_atom_type_scat_dispersion_imag
_atom_type_scat_source
C C 0.0181 0.0091 'International Tables Vol C Tables 4.2.6.8 and 6.1.1.4'
H H 0.0000 0.0000 'International Tables Vol C Tables 4.2.6.8 and 6.1.1.4'
N N 0.0311 0.0180 'International Tables Vol C Tables 4.2.6.8 and 6.1.1.4'
Pd Pd 0.1215 3.9337 'International Tables Vol C Tables 4.2.6.8 and 6.1.1.4'
O O 0.0492 0.0322 'International Tables Vol C Tables 4.2.6.8 and 6.1.1.4'

loop_
_geom_angle_atom_site_label_1
_geom_angle_atom_site_label_2
_geom_angle_atom_site_label_3
_geom_angle
_geom_angle_site_symmetry_1
_geom_angle_site_symmetry_3
Pd1 Pd1 Pd1 60.000(2) 2 3
C1 Pd1 Pd1 51.18(12) 3 3
C1 Pd1 Pd1 111.08(12) 3 2
C1 Pd1 Pd1 111.12(12) . 3
C1 Pd1 Pd1 51.22(12) . 2
C1 Pd1 C1 161.23(17) . 3
C1 Pd1 C15 81.22(16) . .
C1 Pd1 C15 116.30(16) 3 .
C1 Pd1 C16 85.68(17) 3 .
C1 Pd1 C16 112.94(16) . .
C15 Pd1 Pd1 167.47(11) . 3
C15 Pd1 Pd1 132.42(11) . 2
C16 Pd1 Pd1 134.81(12) . 3
C16 Pd1 Pd1 160.16(12) . 2
C16 Pd1 C15 34.03(16) . .
C1 N1 C2 144.0(4) . .
Pd1 C1 Pd1 77.60(16) . 2
N1 C1 Pd1 146.1(3) . .
N1 C1 Pd1 136.1(3) . 2
C3 C2 N1 119.1(4) . .
C3 C2 C7 122.2(4) . .
C7 C2 N1 118.7(4) . .
C2 C3 C4 118.2(4) . .
C2 C3 C14 120.1(4) . .
C4 C3 C14 121.7(4) . .
C3 C4 H4 119.8 . .
C5 C4 C3 120.3(5) . .
C5 C4 H4 119.8 . .
C4 C5 H5 119.5 . .
C6 C5 C4 120.9(4) . .
C6 C5 H5 119.5 . .
C5 C6 H6 119.8 . .
C5 C6 C7 120.3(4) . .
C7 C6 H6 119.8 . .
C2 C7 C8 121.6(4) . .
C6 C7 C2 118.0(4) . .
C6 C7 C8 120.2(4) . .
C9 C8 C7 120.4(4) . .
C13 C8 C7 119.3(4) . .
C13 C8 C9 120.3(4) . .
C8 C9 C29 121.2(4) . .
C10 C9 C8 118.8(4) . .
C10 C9 C29 119.8(4) . .
C9 C10 H10 119.4 . .
C11 C10 C9 121.3(5) . .
C11 C10 H10 119.4 . .
C10 C11 H11 120.2 . .
C12 C11 C10 119.7(5) . .
C12 C11 H11 120.2 . .
C11 C12 H12 119.4 . .
C11 C12 C13 121.2(5) . .
C13 C12 H12 119.4 . .
C8 C13 C12 118.7(5) . .
C8 C13 C26 122.1(4) . .
C12 C13 C26 119.2(4) . .
C15 C14 C3 118.2(4) . .
C19 C14 C3 121.0(4) . .
C19 C14 C15 120.7(4) . .
C14 C15 Pd1 106.4(3) . .
C14 C15 C23 120.6(4) . .
C16 C15 Pd1 66.5(2) . .
C16 C15 C14 118.4(4) . .
C16 C15 C23 119.6(4) . .
C23 C15 Pd1 106.9(3) . .
Pd1 C16 H16 90.9 . .
C15 C16 Pd1 79.5(3) . .
C15 C16 H16 119.8 . .
C15 C16 C17 120.3(4) . .
C17 C16 Pd1 99.6(3) . .
C17 C16 H16 119.8 . .
C16 C17 H17 120.2 . .
C18 C17 C16 119.7(4) . .
C18 C17 H17 120.2 . .
C17 C18 H18 119.2 . .
C17 C18 C19 121.5(5) . .
C19 C18 H18 119.2 . .
C14 C19 C18 119.3(5) . .
C14 C19 C20 121.5(4) . .
C18 C19 C20 119.1(4) . .
C19 C20 H20 106.7 . .
C21 C20 C19 111.6(6) . .
C21 C20 H20 106.7 . .
C22 C20 C19 114.0(5) . .
C22 C20 H20 106.7 . .
C22 C20 C21 110.7(5) . .
C20 C21 H21A 109.5 . .
C20 C21 H21B 109.5 . .
C20 C21 H21C 109.5 . .
H21A C21 H21B 109.5 . .
H21A C21 H21C 109.5 . .
H21B C21 H21C 109.5 . .
C20 C22 H22A 109.5 . .
C20 C22 H22B 109.5 . .
C20 C22 H22C 109.5 . .
H22A C22 H22B 109.5 . .
H22A C22 H22C 109.5 . .
H22B C22 H22C 109.5 . .
C15 C23 H23 107.6 . .
C15 C23 C24 114.0(4) . .
C15 C23 C25 109.5(4) . .
C24 C23 H23 107.6 . .
C25 C23 H23 107.6 . .
C25 C23 C24 110.3(4) . .
C23 C24 H24A 109.5 . .
C23 C24 H24B 109.5 . .
C23 C24 H24C 109.5 . .
H24A C24 H24B 109.5 . .
H24A C24 H24C 109.5 . .
H24B C24 H24C 109.5 . .
C23 C25 H25A 109.5 . .
C23 C25 H25B 109.5 . .
C23 C25 H25C 109.5 . .
H25A C25 H25B 109.5 . .
H25A C25 H25C 109.5 . .
H25B C25 H25C 109.5 . .
C13 C26 H26 107.5 . .
C13 C26 C28 110.8(5) . .
C27 C26 C13 111.9(4) . .
C27 C26 H26 107.5 . .
C27 C26 C28 111.5(5) . .
C28 C26 H26 107.5 . .
C26 C27 H27A 109.5 . .
C26 C27 H27B 109.5 . .
C26 C27 H27C 109.5 . .
H27A C27 H27B 109.5 . .
H27A C27 H27C 109.5 . .
H27B C27 H27C 109.5 . .
C26 C28 H28A 109.5 . .
C26 C28 H28B 109.5 . .
C26 C28 H28C 109.5 . .
H28A C28 H28B 109.5 . .
H28A C28 H28C 109.5 . .
H28B C28 H28C 109.5 . .
C9 C29 H29 107.9 . .
C9 C29 C30 109.5(4) . .
C9 C29 C31 113.8(5) . .
C30 C29 H29 107.9 . .
C31 C29 H29 107.9 . .
C31 C29 C30 109.6(4) . .
C29 C30 H30A 109.5 . .
C29 C30 H30B 109.5 . .
C29 C30 H30C 109.5 . .
H30A C30 H30B 109.5 . .
H30A C30 H30C 109.5 . .
H30B C30 H30C 109.5 . .
C29 C31 H31A 109.5 . .
C29 C31 H31B 109.5 . .
C29 C31 H31C 109.5 . .
H31A C31 H31B 109.5 . .
H31A C31 H31C 109.5 . .
H31B C31 H31C 109.5 . .

loop_
_geom_bond_atom_site_label_1
_geom_bond_atom_site_label_2
_geom_bond_distance
_geom_bond_site_symmetry_2
Pd1 Pd1 2.6353(5) 2
Pd1 Pd1 2.6353(5) 3
Pd1 C1 2.102(5) .
Pd1 C1 2.103(4) 3
Pd1 C15 2.479(4) .
Pd1 C16 2.312(4) .
N1 C1 1.146(6) .
N1 C2 1.443(6) .
C1 Pd1 2.103(4) 2
C2 C3 1.390(6) .
C2 C7 1.406(6) .
C3 C4 1.393(7) .
C3 C14 1.491(6) .
C4 H4 0.9500 .
C4 C5 1.387(7) .
C5 H5 0.9500 .
C5 C6 1.381(7) .
C6 H6 0.9500 .
C6 C7 1.391(6) .
C7 C8 1.496(6) .
C8 C9 1.408(6) .
C8 C13 1.402(6) .
C9 C10 1.389(7) .
C9 C29 1.526(7) .
C10 H10 0.9500 .
C10 C11 1.386(7) .
C11 H11 0.9500 .
C11 C12 1.373(7) .
C12 H12 0.9500 .
C12 C13 1.404(7) .
C13 C26 1.522(7) .
C14 C15 1.423(6) .
C14 C19 1.393(7) .
C15 C16 1.411(7) .
C15 C23 1.526(6) .
C16 H16 0.9500 .
C16 C17 1.413(7) .
C17 H17 0.9500 .
C17 C18 1.372(7) .
C18 H18 0.9500 .
C18 C19 1.402(7) .
C19 C20 1.519(7) .
C20 H20 1.0000 .
C20 C21 1.502(9) .
C20 C22 1.497(8) .
C21 H21A 0.9800 .
C21 H21B 0.9800 .
C21 H21C 0.9800 .
C22 H22A 0.9800 .
C22 H22B 0.9800 .
C22 H22C 0.9800 .
C23 H23 1.0000 .
C23 C24 1.538(6) .
C23 C25 1.531(7) .
C24 H24A 0.9800 .
C24 H24B 0.9800 .
C24 H24C 0.9800 .
C25 H25A 0.9800 .
C25 H25B 0.9800 .
C25 H25C 0.9800 .
C26 H26 1.0000 .
C26 C27 1.520(8) .
C26 C28 1.536(8) .
C27 H27A 0.9800 .
C27 H27B 0.9800 .
C27 H27C 0.9800 .
C28 H28A 0.9800 .
C28 H28B 0.9800 .
C28 H28C 0.9800 .
C29 H29 1.0000 .
C29 C30 1.534(8) .
C29 C31 1.527(8) .
C30 H30A 0.9800 .
C30 H30B 0.9800 .
C30 H30C 0.9800 .
C31 H31A 0.9800 .
C31 H31B 0.9800 .
C31 H31C 0.9800 .

loop_
_geom_torsion_atom_site_label_1
_geom_torsion_atom_site_label_2
_geom_torsion_atom_site_label_3
_geom_torsion_atom_site_label_4
_geom_torsion
_geom_torsion_site_symmetry_4
Pd1 C15 C16 C17 95.1(4) .
Pd1 C15 C23 C24 31.5(5) .
Pd1 C15 C23 C25 155.6(4) .
Pd1 C16 C17 C18 85.8(5) .
N1 C2 C3 C4 177.1(4) .
N1 C2 C3 C14 -3.7(6) .
N1 C2 C7 C6 -177.6(4) .
N1 C2 C7 C8 6.8(6) .
C1 N1 C2 C3 20.1(9) .
C1 N1 C2 C7 -161.2(6) .
C2 N1 C1 Pd1 10.8(12) .
C2 N1 C1 Pd1 -176.9(4) 2
C2 C3 C4 C5 0.2(7) .
C2 C3 C14 C15 -73.1(6) .
C2 C3 C14 C19 102.3(5) .
C2 C7 C8 C9 -94.0(5) .
C2 C7 C8 C13 86.4(5) .
C3 C2 C7 C6 1.0(7) .
C3 C2 C7 C8 -174.6(4) .
C3 C4 C5 C6 1.7(8) .
C3 C14 C15 Pd1 104.1(4) .
C3 C14 C15 C16 175.9(4) .
C3 C14 C15 C23 -17.6(6) .
C3 C14 C19 C18 -175.4(4) .
C3 C14 C19 C20 2.4(7) .
C4 C3 C14 C15 106.1(5) .
C4 C3 C14 C19 -78.5(6) .
C4 C5 C6 C7 -2.3(8) .
C5 C6 C7 C2 0.9(7) .
C5 C6 C7 C8 176.6(5) .
C6 C7 C8 C9 90.4(6) .
C6 C7 C8 C13 -89.2(5) .
C7 C2 C3 C4 -1.6(7) .
C7 C2 C3 C14 177.7(4) .
C7 C8 C9 C10 -178.5(4) .
C7 C8 C9 C29 -2.6(7) .
C7 C8 C13 C12 178.9(4) .
C7 C8 C13 C26 -2.3(7) .
C8 C9 C10 C11 -0.8(7) .
C8 C9 C29 C30 -92.3(5) .
C8 C9 C29 C31 144.6(5) .
C8 C13 C26 C27 -111.1(5) .
C8 C13 C26 C28 123.8(5) .
C9 C8 C13 C12 -0.7(7) .
C9 C8 C13 C26 178.1(4) .
C9 C10 C11 C12 0.2(8) .
C10 C9 C29 C30 83.5(6) .
C10 C9 C29 C31 -39.6(6) .
C10 C11 C12 C13 0.1(8) .
C11 C12 C13 C8 0.2(7) .
C11 C12 C13 C26 -178.7(5) .
C12 C13 C26 C27 67.7(6) .
C12 C13 C26 C28 -57.4(6) .
C13 C8 C9 C10 1.1(7) .
C13 C8 C9 C29 177.0(4) .
C14 C3 C4 C5 -179.1(5) .
C14 C15 C16 Pd1 -96.6(4) .
C14 C15 C16 C17 -1.6(6) .
C14 C15 C23 C24 153.0(4) .
C14 C15 C23 C25 -82.9(5) .
C14 C19 C20 C21 -103.5(7) .
C14 C19 C20 C22 130.2(6) .
C15 C14 C19 C18 -0.1(7) .
C15 C14 C19 C20 177.7(5) .
C15 C16 C17 C18 2.4(7) .
C16 C15 C23 C24 -40.6(6) .
C16 C15 C23 C25 83.5(5) .
C16 C17 C18 C19 -2.1(8) .
C17 C18 C19 C14 1.0(8) .
C17 C18 C19 C20 -176.9(5) .
C18 C19 C20 C21 74.4(7) .
C18 C19 C20 C22 -51.9(7) .
C19 C14 C15 Pd1 -71.3(5) .
C19 C14 C15 C16 0.4(6) .
C19 C14 C15 C23 167.0(4) .
C23 C15 C16 Pd1 96.7(4) .
C23 C15 C16 C17 -168.3(4) .
C29 C9 C10 C11 -176.8(5) .

loop_
_platon_squeeze_void_nr
_platon_squeeze_void_average_x
_platon_squeeze_void_average_y
_platon_squeeze_void_average_z
_platon_squeeze_void_volume
_platon_squeeze_void_count_electrons
_platon_squeeze_void_content
1 0.000 0.000 0.000 89 3 ' '
2 -0.019 0.487 -0.009 6215 2090 ' '
3 0.000 0.000 0.500 89 3 ' '
